data_1570301
loop_
_publ_author_name
'Pander, Piotr'
'Zaytsev, Andrey V.'
'Sil, Amit'
'Baryshnikov, Glib V.'
'Siddique, Farhan'
'Williams, J. A. Gareth'
'Dias, Fernando B.'
'Kozhevnikov, Valery N.'

_publ_section_title
;
 Thermally activated delayed fluorescence in a deep red dinuclear
 iridium(iii) complex: a hidden mechanism for short luminescence
 lifetimes.
;
_journal_issue 47
_journal_name_full 'Chemical science'
_journal_page_first 13934
_journal_page_last 13943
_journal_paper_doi 10.1039/d3sc04450e
_journal_volume 14
_journal_year 2023
_chemical_formula_moiety 'C64 H50 Ir2 N6 O2'
_chemical_formula_sum 'C64 H50 Ir2 N6 O2'
_chemical_formula_weight 1319.50
_space_group_crystal_system monoclinic
_space_group_IT_number 15
_space_group_name_Hall '-C 2yc'
_space_group_name_H-M_alt 'C 1 2/c 1'
_atom_sites_solution_hydrogens geom
_atom_sites_solution_primary direct
_audit_creation_date 2021-04-20
_audit_creation_method
;
Olex2 1.3-beta
(compiled 2020.11.12 svn.r5f609507 for OlexSys, GUI svn.r6272)
;
_audit_update_record
;
2023-08-14 deposited with the CCDC.	2023-11-13 downloaded from the CCDC.
;
_cell_angle_alpha 90
_cell_angle_beta 115.1202(14)
_cell_angle_gamma 90
_cell_formula_units_Z 4
_cell_length_a 30.2193(13)
_cell_length_b 12.6557(5)
_cell_length_c 14.4652(6)
_cell_measurement_reflns_used 7507
_cell_measurement_temperature 130.0
_cell_measurement_theta_max 26.67
_cell_measurement_theta_min 2.65
_cell_volume 5008.9(4)
_computing_cell_refinement 'SAINT V8.40A (Bruker, 2019)'
_computing_data_collection 'APEX3 v.2017.3_0 (Bruker AXS, 2017)'
_computing_data_reduction 'SAINT V8.40A (Bruker, 2019)'
_computing_molecular_graphics 'Olex2 1.3-beta (Dolomanov et al., 2009)'
_computing_publication_material 'Olex2 1.3-beta (Dolomanov et al., 2009)'
_computing_structure_refinement 'SHELXL 2017/1 (Sheldrick, 2015)'
_computing_structure_solution 'XS  (Sheldrick, 2008)'
_diffrn_ambient_temperature 130.0
_diffrn_detector 'Bruker PHOTON III C14 MM CPAD'
_diffrn_detector_area_resol_mean 54.4
_diffrn_detector_type 'CPA sensor'
_diffrn_measured_fraction_theta_full 1.000
_diffrn_measured_fraction_theta_max 1.000
_diffrn_measurement_device '3-circle diffractometer'
_diffrn_measurement_device_type 'Bruker D8 Venture'
_diffrn_measurement_method '\w- and \f-scans'
_diffrn_radiation_monochromator 'focusing mirrors'
_diffrn_radiation_probe x-ray
_diffrn_radiation_type MoK\a
_diffrn_radiation_wavelength 0.71073
_diffrn_reflns_av_R_equivalents 0.1281
_diffrn_reflns_av_unetI/netI 0.0757
_diffrn_reflns_Laue_measured_fraction_full 1.000
_diffrn_reflns_Laue_measured_fraction_max 1.000
_diffrn_reflns_limit_h_max 39
_diffrn_reflns_limit_h_min -39
_diffrn_reflns_limit_k_max 16
_diffrn_reflns_limit_k_min -16
_diffrn_reflns_limit_l_max 19
_diffrn_reflns_limit_l_min -19
_diffrn_reflns_number 52134
_diffrn_reflns_point_group_measured_fraction_full 1.000
_diffrn_reflns_point_group_measured_fraction_max 1.000
_diffrn_reflns_theta_full 25.242
_diffrn_reflns_theta_max 27.998
_diffrn_reflns_theta_min 2.140
_diffrn_source 'microfocus sealed X-ray tube'
_diffrn_source_current 1.4
_diffrn_source_power 0.07
_diffrn_source_type 'Incoatec I\mS 3.0 microsource'
_diffrn_source_voltage 50.0
_diffrn_standards_number 0
_exptl_absorpt_coefficient_mu 5.362
_exptl_absorpt_correction_T_max 0.7462
_exptl_absorpt_correction_T_min 0.6669
_exptl_absorpt_correction_type multi-scan
_exptl_absorpt_process_details
;
SADABS-2016/2 (Bruker,2016/2) was used for absorption correction.
wR2(int) was 0.0828 before and 0.0766 after correction.
The Ratio of minimum to maximum transmission is 0.8937.
The \l/2 correction factor is Not present.
;
_exptl_crystal_colour 'clear red'
_exptl_crystal_colour_lustre clear
_exptl_crystal_colour_primary red
_exptl_crystal_density_diffrn 1.750
_exptl_crystal_description plate
_exptl_crystal_F_000 2584
_exptl_crystal_size_max 0.045
_exptl_crystal_size_mid 0.032
_exptl_crystal_size_min 0.006
_refine_diff_density_max 1.001
_refine_diff_density_min -1.475
_refine_diff_density_rms 0.207
_refine_ls_extinction_method none
_refine_ls_goodness_of_fit_ref 1.030
_refine_ls_hydrogen_treatment constr
_refine_ls_matrix_type full
_refine_ls_number_parameters 337
_refine_ls_number_reflns 6047
_refine_ls_number_restraints 0
_refine_ls_restrained_S_all 1.030
_refine_ls_R_factor_all 0.0765
_refine_ls_R_factor_gt 0.0416
_refine_ls_shift/su_max 0.001
_refine_ls_shift/su_mean 0.000
_refine_ls_structure_factor_coef Fsqd
_refine_ls_weighting_details 'w=1/[\s^2^(Fo^2^)+(0.0181P)^2^+38.5165P] where P=(Fo^2^+2Fc^2^)/3'
_refine_ls_weighting_scheme calc
_refine_ls_wR_factor_gt 0.0694
_refine_ls_wR_factor_ref 0.0790
_reflns_Friedel_coverage 0.000
_reflns_number_gt 4254
_reflns_number_total 6047
_reflns_threshold_expression 'I > 2\s(I)'
_cod_data_source_file d3sc04450e2.cif
_cod_data_source_block 1_21srv206
_cod_depositor_comments
;
The following automatic conversions were performed:

data item '_diffrn_radiation_probe' value 'X-ray' was changed to
'x-ray' in accordance with the
/home/data/users/saulius/crontab/automatic-downloads/rss-feeds/RSC/lib/dictionaries/cif_core.dic
dictionary named 'cif_core.dic' version 2.4.2 last updated on
2011-04-26.

Automatic conversion script
Id: cif_fix_values 8170 2020-07-09 18:12:32Z antanas 

 Adding full bibliography for 1570301.cif.
;
_cod_database_code 1570301
_shelx_shelxl_version_number 2017/1
_shelx_space_group_comment
;
The symmetry employed for this shelxl refinement is uniquely defined
by the following loop, which should always be used as a source of
symmetry information in preference to the above space-group names.
They are only intended as comments.
;
_shelx_estimated_absorpt_t_max 0.969
_shelx_estimated_absorpt_t_min 0.794
_computing_bruker_data_scaling 'SADABS V2012/1 (Bruker AXS Inc.)'
_olex2_refinement_description
;
1. Fixed Uiso
 At 1.2 times of:
  All C(H) groups
 At 1.5 times of:
  All C(H,H,H) groups
2.a Aromatic/amide H refined with riding coordinates:
 C1(H1), C3(H3), C6(H6), C7(H7), C8(H8), C9(H9), C10(H10), C11(H11), C12(H12),
 C13(H13), C17(H17), C19(H19), C20(H20), C22(H22), C23(H23), C24(H24), C25(H25),
  C29(H29), C31(H31), C32(H32)
2.b Idealised Me refined as rotating group:
 C21(H21A,H21B,H21C), C33(H33A,H33B,H33C)
;
_olex2_submission_special_instructions 'No special instructions were received'

loop_
_space_group_symop_operation_xyz
'x, y, z'
'-x, y, -z+1/2'
'x+1/2, y+1/2, z'
'-x+1/2, y+1/2, -z+1/2'
'-x, -y, -z'
'x, -y, z-1/2'
'-x+1/2, -y+1/2, -z'
'x+1/2, -y+1/2, z-1/2'

loop_
_atom_site_label
_atom_site_type_symbol
_atom_site_fract_x
_atom_site_fract_y
_atom_site_fract_z
_atom_site_U_iso_or_equiv
_atom_site_adp_type
_atom_site_occupancy
_atom_site_site_symmetry_order
_atom_site_calc_flag
_atom_site_refinement_flags_posn
_atom_site_refinement_flags_adp
_atom_site_refinement_flags_occupancy
_atom_site_disorder_assembly
_atom_site_disorder_group
Ir1 Ir 0.39592(2) 0.35620(2) 0.58357(2) 0.01473(7) Uani 1 1 d . . . . .
O1 O 0.39062(15) 0.4893(3) 0.4872(3) 0.0182(9) Uani 1 1 d . . . . .
N1 N 0.45784(16) 0.4475(4) 0.6902(4) 0.0153(11) Uani 1 1 d . . . . .
N2 N 0.34396(17) 0.4204(4) 0.6219(4) 0.0162(11) Uani 1 1 d . . . . .
N3 N 0.44390(17) 0.2822(4) 0.5416(4) 0.0178(11) Uani 1 1 d . . . . .
C1 C 0.500000 0.4000(7) 0.750000 0.0167(18) Uani 1 2 d S T P . .
H1 H 0.500000 0.324957 0.750001 0.020 Uiso 1 2 calc R U P . .
C2 C 0.4574(2) 0.5546(5) 0.6893(4) 0.0181(13) Uani 1 1 d . . . . .
C3 C 0.500000 0.6075(7) 0.750000 0.0172(19) Uani 1 2 d S T P . .
H3 H 0.500000 0.682536 0.750002 0.021 Uiso 1 2 calc R U P . .
C4 C 0.4142(2) 0.6157(5) 0.6226(5) 0.0177(14) Uani 1 1 d . . . . .
C5 C 0.3837(2) 0.5797(5) 0.5236(5) 0.0163(13) Uani 1 1 d . . . . .
C6 C 0.3456(2) 0.6465(5) 0.4602(5) 0.0238(13) Uani 1 1 d . . . . .
H6 H 0.325532 0.625357 0.392145 0.029 Uiso 1 1 calc R U . . .
C7 C 0.3368(2) 0.7415(5) 0.4950(5) 0.0279(16) Uani 1 1 d . . . . .
H7 H 0.309774 0.783380 0.452204 0.033 Uiso 1 1 calc R U . . .
C8 C 0.3675(2) 0.7773(5) 0.5930(5) 0.0222(14) Uani 1 1 d . . . . .
H8 H 0.362079 0.844375 0.615880 0.027 Uiso 1 1 calc R U . . .
C9 C 0.4054(2) 0.7150(5) 0.6558(5) 0.0240(15) Uani 1 1 d . . . . .
H9 H 0.426045 0.738997 0.722595 0.029 Uiso 1 1 calc R U . . .
C10 C 0.3521(2) 0.4730(5) 0.7082(5) 0.0194(14) Uani 1 1 d . . . . .
H10 H 0.384496 0.476136 0.760298 0.023 Uiso 1 1 calc R U . . .
C11 C 0.3158(2) 0.5224(5) 0.7246(5) 0.0228(15) Uani 1 1 d . . . . .
H11 H 0.323102 0.560028 0.786188 0.027 Uiso 1 1 calc R U . . .
C12 C 0.2676(3) 0.5168(6) 0.6493(5) 0.0290(17) Uani 1 1 d . . . . .
H12 H 0.241816 0.551562 0.658228 0.035 Uiso 1 1 calc R U . . .
C13 C 0.2585(2) 0.4597(5) 0.5620(5) 0.0245(15) Uani 1 1 d . . . . .
H13 H 0.226018 0.453615 0.510809 0.029 Uiso 1 1 calc R U . . .
C14 C 0.2963(2) 0.4111(5) 0.5482(5) 0.0173(13) Uani 1 1 d . . . . .
C15 C 0.2922(2) 0.3438(5) 0.4635(4) 0.0167(13) Uani 1 1 d . . . . .
C16 C 0.3356(2) 0.3001(5) 0.4677(4) 0.0160(13) Uani 1 1 d . . . . .
C17 C 0.3330(2) 0.2351(5) 0.3873(5) 0.0208(14) Uani 1 1 d . . . . .
H17 H 0.362122 0.202970 0.390794 0.025 Uiso 1 1 calc R U . . .
C18 C 0.2895(2) 0.2160(5) 0.3028(5) 0.0216(14) Uani 1 1 d . . . . .
C19 C 0.2466(2) 0.2620(5) 0.2995(5) 0.0210(14) Uani 1 1 d . . . . .
H19 H 0.216387 0.249921 0.242208 0.025 Uiso 1 1 calc R U . . .
C20 C 0.2479(2) 0.3246(5) 0.3784(5) 0.0206(14) Uani 1 1 d . . . . .
H20 H 0.218580 0.354942 0.375225 0.025 Uiso 1 1 calc R U . . .
C21 C 0.2878(2) 0.1518(6) 0.2145(5) 0.0305(16) Uani 1 1 d . . . . .
H21A H 0.320987 0.129513 0.227369 0.046 Uiso 1 1 calc R U . . .
H21B H 0.274070 0.194533 0.152176 0.046 Uiso 1 1 calc R U . . .
H21C H 0.267323 0.089327 0.206230 0.046 Uiso 1 1 calc R U . . .
C22 C 0.4660(2) 0.3288(5) 0.4891(5) 0.0229(15) Uani 1 1 d . . . . .
H22 H 0.457972 0.399659 0.466702 0.027 Uiso 1 1 calc R U . . .
C23 C 0.5002(2) 0.2757(6) 0.4670(5) 0.0249(15) Uani 1 1 d . . . . .
H23 H 0.516822 0.310739 0.432812 0.030 Uiso 1 1 calc R U . . .
C24 C 0.5100(3) 0.1718(6) 0.4949(6) 0.0337(18) Uani 1 1 d . . . . .
H24 H 0.531864 0.132886 0.476269 0.040 Uiso 1 1 calc R U . . .
C25 C 0.4882(2) 0.1246(5) 0.5499(5) 0.0260(16) Uani 1 1 d . . . . .
H25 H 0.495734 0.053260 0.571318 0.031 Uiso 1 1 calc R U . . .
C26 C 0.4549(2) 0.1803(5) 0.5745(5) 0.0190(14) Uani 1 1 d . . . . .
C27 C 0.4319(2) 0.1436(6) 0.6388(4) 0.0175(12) Uani 1 1 d . . . . .
C28 C 0.4041(2) 0.2218(5) 0.6615(4) 0.0176(13) Uani 1 1 d . . . . .
C29 C 0.3852(2) 0.1935(5) 0.7311(5) 0.0196(14) Uani 1 1 d . . . . .
H29 H 0.367182 0.244706 0.748929 0.024 Uiso 1 1 calc R U . . .
C30 C 0.3916(2) 0.0928(5) 0.7758(5) 0.0220(15) Uani 1 1 d . . . . .
C31 C 0.4169(2) 0.0178(5) 0.7461(5) 0.0241(15) Uani 1 1 d . . . . .
H31 H 0.420187 -0.051966 0.772388 0.029 Uiso 1 1 calc R U . . .
C32 C 0.4373(2) 0.0422(5) 0.6800(5) 0.0246(15) Uani 1 1 d . . . . .
H32 H 0.455022 -0.009862 0.662371 0.030 Uiso 1 1 calc R U . . .
C33 C 0.3714(3) 0.0670(6) 0.8512(5) 0.0299(16) Uani 1 1 d . . . . .
H33A H 0.377610 0.125900 0.899115 0.045 Uiso 1 1 calc R U . . .
H33B H 0.387181 0.002985 0.888967 0.045 Uiso 1 1 calc R U . . .
H33C H 0.336080 0.055097 0.815043 0.045 Uiso 1 1 calc R U . . .

loop_
_atom_site_aniso_label
_atom_site_aniso_U_11
_atom_site_aniso_U_22
_atom_site_aniso_U_33
_atom_site_aniso_U_23
_atom_site_aniso_U_13
_atom_site_aniso_U_12
Ir1 0.01116(10) 0.01482(11) 0.01435(11) -0.00063(12) 0.00170(8) 0.00012(12)
O1 0.024(2) 0.017(2) 0.011(2) -0.0001(17) 0.0047(19) -0.0012(19)
N1 0.010(2) 0.014(3) 0.015(3) -0.003(2) -0.001(2) -0.003(2)
N2 0.014(2) 0.018(3) 0.012(3) 0.002(2) 0.001(2) -0.002(2)
N3 0.013(3) 0.020(3) 0.017(3) -0.004(2) 0.003(2) -0.002(2)
C1 0.016(4) 0.019(4) 0.012(4) 0.000 0.004(4) 0.000
C2 0.019(3) 0.020(3) 0.017(3) 0.003(3) 0.009(3) 0.000(3)
C3 0.024(5) 0.013(4) 0.012(4) 0.000 0.006(4) 0.000
C4 0.012(3) 0.017(3) 0.018(3) 0.003(2) 0.001(3) -0.001(2)
C5 0.013(3) 0.014(3) 0.020(3) 0.006(3) 0.005(3) 0.004(3)
C6 0.025(3) 0.022(3) 0.019(3) 0.003(3) 0.005(3) -0.004(3)
C7 0.023(3) 0.025(4) 0.029(4) 0.008(3) 0.005(3) 0.006(3)
C8 0.019(3) 0.017(3) 0.022(4) -0.001(3) 0.001(3) 0.006(3)
C9 0.023(3) 0.025(4) 0.021(4) -0.005(3) 0.007(3) -0.003(3)
C10 0.019(3) 0.016(3) 0.022(3) -0.005(3) 0.007(3) -0.004(3)
C11 0.034(4) 0.012(3) 0.024(4) -0.004(3) 0.014(3) 0.001(3)
C12 0.027(4) 0.028(4) 0.035(4) 0.004(3) 0.016(3) 0.002(3)
C13 0.020(3) 0.027(4) 0.028(4) 0.000(3) 0.012(3) 0.004(3)
C14 0.016(3) 0.016(3) 0.020(3) 0.004(2) 0.008(3) 0.004(3)
C15 0.010(3) 0.015(3) 0.021(3) -0.003(3) 0.003(2) -0.004(3)
C16 0.012(3) 0.018(3) 0.012(3) -0.001(2) 0.000(2) -0.002(2)
C17 0.020(3) 0.021(3) 0.021(3) 0.001(3) 0.008(3) 0.000(3)
C18 0.024(3) 0.022(3) 0.017(3) -0.005(3) 0.007(3) -0.006(3)
C19 0.015(3) 0.020(3) 0.021(3) -0.001(3) 0.001(3) -0.003(3)
C20 0.013(3) 0.024(4) 0.023(4) 0.004(3) 0.006(3) 0.000(3)
C21 0.023(3) 0.039(4) 0.024(4) -0.007(3) 0.005(3) -0.005(4)
C22 0.020(3) 0.027(4) 0.020(3) 0.005(3) 0.007(3) 0.000(3)
C23 0.022(3) 0.036(4) 0.022(4) 0.004(3) 0.014(3) 0.003(3)
C24 0.031(4) 0.043(5) 0.034(4) 0.005(3) 0.020(4) 0.005(3)
C25 0.031(4) 0.026(4) 0.022(3) 0.001(3) 0.012(3) 0.008(3)
C26 0.014(3) 0.023(3) 0.018(3) -0.003(3) 0.005(3) -0.002(2)
C27 0.015(3) 0.023(3) 0.014(3) -0.006(3) 0.005(2) -0.003(3)
C28 0.010(3) 0.019(3) 0.016(3) -0.003(3) -0.001(2) -0.002(3)
C29 0.016(3) 0.019(3) 0.022(3) -0.003(3) 0.006(3) 0.003(3)
C30 0.018(3) 0.020(3) 0.021(4) 0.001(3) 0.002(3) 0.000(3)
C31 0.027(4) 0.013(3) 0.027(4) 0.001(3) 0.006(3) -0.004(3)
C32 0.026(4) 0.019(3) 0.027(4) -0.004(3) 0.010(3) 0.004(3)
C33 0.036(4) 0.023(4) 0.034(4) 0.006(3) 0.018(3) -0.002(3)

loop_
_atom_type_symbol
_atom_type_description
_atom_type_scat_dispersion_real
_atom_type_scat_dispersion_imag
_atom_type_scat_source
C C 0.0033 0.0016 'International Tables Vol C Tables 4.2.6.8 and 6.1.1.4'
H H 0.0000 0.0000 'International Tables Vol C Tables 4.2.6.8 and 6.1.1.4'
Ir Ir -1.4442 7.9887 'International Tables Vol C Tables 4.2.6.8 and 6.1.1.4'
N N 0.0061 0.0033 'International Tables Vol C Tables 4.2.6.8 and 6.1.1.4'
O O 0.0106 0.0060 'International Tables Vol C Tables 4.2.6.8 and 6.1.1.4'

loop_
_geom_angle_atom_site_label_1
_geom_angle_atom_site_label_2
_geom_angle_atom_site_label_3
_geom_angle
_geom_angle_site_symmetry_1
_geom_angle_site_symmetry_3
_geom_angle_publ_flag
O1 Ir1 N1 81.31(17) . . ?
N2 Ir1 O1 90.61(18) . . ?
N2 Ir1 N1 97.17(19) . . ?
N3 Ir1 O1 91.93(18) . . ?
N3 Ir1 N1 87.04(19) . . ?
N3 Ir1 N2 175.4(2) . . ?
C16 Ir1 O1 86.8(2) . . ?
C16 Ir1 N1 167.9(2) . . ?
C16 Ir1 N2 80.6(2) . . ?
C16 Ir1 N3 95.7(2) . . ?
C28 Ir1 O1 172.4(2) . . ?
C28 Ir1 N1 100.9(2) . . ?
C28 Ir1 N2 96.3(2) . . ?
C28 Ir1 N3 80.9(2) . . ?
C28 Ir1 C16 91.2(2) . . ?
C5 O1 Ir1 113.8(4) . . ?
C1 N1 Ir1 120.9(4) . . ?
C1 N1 C2 117.2(5) . . ?
C2 N1 Ir1 121.4(4) . . ?
C10 N2 Ir1 126.3(4) . . ?
C10 N2 C14 118.5(5) . . ?
C14 N2 Ir1 115.1(4) . . ?
C22 N3 Ir1 124.0(4) . . ?
C22 N3 C26 120.3(5) . . ?
C26 N3 Ir1 115.6(4) . . ?
N1 C1 N1 126.7(8) . 2_656 ?
N1 C1 H1 116.6 . . ?
N1 C1 H1 116.6 2_656 . ?
N1 C2 C3 118.3(6) . . ?
N1 C2 C4 122.3(5) . . ?
C3 C2 C4 119.3(6) . . ?
C2 C3 C2 122.2(8) 2_656 . ?
C2 C3 H3 118.9 . . ?
C2 C3 H3 118.9 2_656 . ?
C5 C4 C2 120.8(5) . . ?
C9 C4 C2 119.3(5) . . ?
C9 C4 C5 119.8(5) . . ?
O1 C5 C4 122.8(5) . . ?
O1 C5 C6 119.2(5) . . ?
C6 C5 C4 117.9(5) . . ?
C5 C6 H6 119.4 . . ?
C7 C6 C5 121.3(6) . . ?
C7 C6 H6 119.4 . . ?
C6 C7 H7 119.8 . . ?
C6 C7 C8 120.5(6) . . ?
C8 C7 H7 119.8 . . ?
C7 C8 H8 120.2 . . ?
C9 C8 C7 119.6(6) . . ?
C9 C8 H8 120.2 . . ?
C4 C9 H9 119.6 . . ?
C8 C9 C4 120.9(6) . . ?
C8 C9 H9 119.6 . . ?
N2 C10 H10 118.5 . . ?
N2 C10 C11 123.0(6) . . ?
C11 C10 H10 118.5 . . ?
C10 C11 H11 120.4 . . ?
C10 C11 C12 119.2(6) . . ?
C12 C11 H11 120.4 . . ?
C11 C12 H12 120.8 . . ?
C13 C12 C11 118.4(6) . . ?
C13 C12 H12 120.8 . . ?
C12 C13 H13 119.6 . . ?
C12 C13 C14 120.7(6) . . ?
C14 C13 H13 119.6 . . ?
N2 C14 C15 112.8(5) . . ?
C13 C14 N2 120.1(6) . . ?
C13 C14 C15 127.0(6) . . ?
C16 C15 C14 116.8(5) . . ?
C16 C15 C20 119.7(6) . . ?
C20 C15 C14 123.4(5) . . ?
C15 C16 Ir1 113.5(4) . . ?
C15 C16 C17 118.4(5) . . ?
C17 C16 Ir1 127.6(5) . . ?
C16 C17 H17 118.9 . . ?
C18 C17 C16 122.1(6) . . ?
C18 C17 H17 118.9 . . ?
C17 C18 C19 118.4(6) . . ?
C17 C18 C21 121.5(6) . . ?
C19 C18 C21 120.0(6) . . ?
C18 C19 H19 119.7 . . ?
C20 C19 C18 120.7(6) . . ?
C20 C19 H19 119.7 . . ?
C15 C20 H20 119.7 . . ?
C19 C20 C15 120.6(6) . . ?
C19 C20 H20 119.7 . . ?
C18 C21 H21A 109.5 . . ?
C18 C21 H21B 109.5 . . ?
C18 C21 H21C 109.5 . . ?
H21A C21 H21B 109.5 . . ?
H21A C21 H21C 109.5 . . ?
H21B C21 H21C 109.5 . . ?
N3 C22 H22 119.3 . . ?
N3 C22 C23 121.3(6) . . ?
C23 C22 H22 119.3 . . ?
C22 C23 H23 120.4 . . ?
C24 C23 C22 119.2(6) . . ?
C24 C23 H23 120.4 . . ?
C23 C24 H24 120.2 . . ?
C25 C24 C23 119.6(7) . . ?
C25 C24 H24 120.2 . . ?
C24 C25 H25 119.8 . . ?
C24 C25 C26 120.4(6) . . ?
C26 C25 H25 119.8 . . ?
N3 C26 C25 119.0(6) . . ?
N3 C26 C27 114.4(5) . . ?
C25 C26 C27 126.5(6) . . ?
C28 C27 C26 114.5(6) . . ?
C32 C27 C26 124.6(6) . . ?
C32 C27 C28 120.9(6) . . ?
C27 C28 Ir1 113.9(4) . . ?
C29 C28 Ir1 129.4(5) . . ?
C29 C28 C27 116.7(6) . . ?
C28 C29 H29 118.5 . . ?
C28 C29 C30 123.1(6) . . ?
C30 C29 H29 118.5 . . ?
C29 C30 C33 121.0(6) . . ?
C31 C30 C29 117.5(6) . . ?
C31 C30 C33 121.5(6) . . ?
C30 C31 H31 119.1 . . ?
C32 C31 C30 121.8(6) . . ?
C32 C31 H31 119.1 . . ?
C27 C32 H32 120.0 . . ?
C31 C32 C27 119.9(6) . . ?
C31 C32 H32 120.0 . . ?
C30 C33 H33A 109.5 . . ?
C30 C33 H33B 109.5 . . ?
C30 C33 H33C 109.5 . . ?
H33A C33 H33B 109.5 . . ?
H33A C33 H33C 109.5 . . ?
H33B C33 H33C 109.5 . . ?

loop_
_geom_bond_atom_site_label_1
_geom_bond_atom_site_label_2
_geom_bond_distance
_geom_bond_site_symmetry_2
_geom_bond_publ_flag
Ir1 O1 2.149(4) . ?
Ir1 N1 2.183(4) . ?
Ir1 N2 2.043(5) . ?
Ir1 N3 2.023(5) . ?
Ir1 C16 2.011(6) . ?
Ir1 C28 1.997(6) . ?
O1 C5 1.313(7) . ?
N1 C1 1.341(6) . ?
N1 C2 1.355(7) . ?
N2 C10 1.343(7) . ?
N2 C14 1.386(7) . ?
N3 C22 1.343(8) . ?
N3 C26 1.366(8) . ?
C1 H1 0.9500 . ?
C2 C3 1.385(7) . ?
C2 C4 1.471(8) . ?
C3 H3 0.9500 . ?
C4 C5 1.410(8) . ?
C4 C9 1.410(9) . ?
C5 C6 1.409(8) . ?
C6 H6 0.9500 . ?
C6 C7 1.371(9) . ?
C7 H7 0.9500 . ?
C7 C8 1.400(9) . ?
C8 H8 0.9500 . ?
C8 C9 1.369(8) . ?
C9 H9 0.9500 . ?
C10 H10 0.9500 . ?
C10 C11 1.368(8) . ?
C11 H11 0.9500 . ?
C11 C12 1.401(9) . ?
C12 H12 0.9500 . ?
C12 C13 1.377(9) . ?
C13 H13 0.9500 . ?
C13 C14 1.384(8) . ?
C14 C15 1.453(8) . ?
C15 C16 1.400(8) . ?
C15 C20 1.402(8) . ?
C16 C17 1.401(8) . ?
C17 H17 0.9500 . ?
C17 C18 1.385(8) . ?
C18 C19 1.403(9) . ?
C18 C21 1.496(9) . ?
C19 H19 0.9500 . ?
C19 C20 1.375(9) . ?
C20 H20 0.9500 . ?
C21 H21A 0.9800 . ?
C21 H21B 0.9800 . ?
C21 H21C 0.9800 . ?
C22 H22 0.9500 . ?
C22 C23 1.379(9) . ?
C23 H23 0.9500 . ?
C23 C24 1.370(9) . ?
C24 H24 0.9500 . ?
C24 C25 1.368(9) . ?
C25 H25 0.9500 . ?
C25 C26 1.394(8) . ?
C26 C27 1.453(8) . ?
C27 C28 1.425(8) . ?
C27 C32 1.394(9) . ?
C28 C29 1.398(9) . ?
C29 H29 0.9500 . ?
C29 C30 1.405(8) . ?
C30 C31 1.396(9) . ?
C30 C33 1.496(9) . ?
C31 H31 0.9500 . ?
C31 C32 1.375(9) . ?
C32 H32 0.9500 . ?
C33 H33A 0.9800 . ?
C33 H33B 0.9800 . ?
C33 H33C 0.9800 . ?

loop_
_geom_torsion_atom_site_label_1
_geom_torsion_atom_site_label_2
_geom_torsion_atom_site_label_3
_geom_torsion_atom_site_label_4
_geom_torsion
_geom_torsion_site_symmetry_1
_geom_torsion_site_symmetry_2
_geom_torsion_site_symmetry_3
_geom_torsion_site_symmetry_4
_geom_torsion_publ_flag
C3 C2 C4 C5 140.8(5) . . . . ?
C3 C2 C4 C9 -34.6(8) . . . . ?
C4 C5 O1 Ir1 53.1(7) . . . . ?
C5 C4 C2 N1 -36.0(9) . . . . ?
C6 C5 O1 Ir1 -129.8(5) . . . . ?
C9 C4 C2 N1 148.6(6) . . . . ?
C13 C14 C15 C16 -177.7(6) . . . . ?
C13 C14 C15 C20 4.5(10) . . . . ?
C16 C15 C14 N2 -0.6(8) . . . . ?
C20 C15 C14 N2 -178.3(6) . . . . ?
C25 C26 C27 C28 172.5(6) . . . . ?
C25 C26 C27 C32 -4.9(10) . . . . ?
C28 C27 C26 N3 -3.5(7) . . . . ?
C32 C27 C26 N3 179.2(6) . . . . ?
